data_4101587
loop_
_publ_author_name
'Fulmer, Gregory R.'
'Muller, Richard P.'
'Kemp, Richard A.'
'Goldberg, Karen I.'

_publ_section_title
;
 Hydrogenolysis of Palladium(II) Hydroxide and Methoxide Pincer
 Complexes
;
_journal_issue 4
_journal_name_full 'JOURNAL OF THE AMERICAN CHEMICAL SOCIETY'
_journal_page_first 1346
_journal_paper_doi 10.1021/ja807936q
_journal_volume 131
_journal_year 2009
_chemical_formula_moiety 'C24 H44 O P2 Pd, 2(H2 O)'
_chemical_formula_sum 'C24 H48 O3 P2 Pd'
_chemical_formula_weight 552.98
_chemical_name_common GRF003
_chemical_name_systematic GRF003
_space_group_IT_number 61
_symmetry_cell_setting orthorhombic
_symmetry_Int_Tables_number 61
_symmetry_space_group_name_Hall '-P 2ac 2ab'
_symmetry_space_group_name_H-M 'P b c a'
_atom_sites_solution_hydrogens geom
_atom_sites_solution_primary direct
_atom_sites_solution_secondary difmap
_audit_creation_method SHELXL-97
_cell_angle_alpha 90.00
_cell_angle_beta 90.00
_cell_angle_gamma 90.00
_cell_formula_units_Z 8
_cell_length_a 11.0895(3)
_cell_length_b 15.6900(5)
_cell_length_c 30.3155(10)
_cell_measurement_reflns_used 8704
_cell_measurement_temperature 130(2)
_cell_measurement_theta_max 0.3
_cell_measurement_theta_min 1
_cell_volume 5274.7(3)
_computing_cell_refinement 'HKL Scalepack (Otwinowski & Minor 1997)'
_computing_data_collection KappaCCD
_computing_data_reduction 'HKL Scalepack (Otwinowski & Minor 1997)'
_computing_molecular_graphics 'maXus, Zortep'
_computing_publication_material 'SHELXL-97 (Sheldrick, 1997)'
_computing_structure_refinement 'SHELXL-97 (Sheldrick, 1997)'
_computing_structure_solution 'SHELXS-97 (Sheldrick, 1990)'
_diffrn_ambient_temperature 130(2)
_diffrn_measured_fraction_theta_full 0.932
_diffrn_measured_fraction_theta_max 0.794
_diffrn_measurement_device_type 'Nonius KappaCCD'
_diffrn_measurement_method '\f and \w scans'
_diffrn_radiation_monochromator graphite
_diffrn_radiation_source 'fine-focus sealed tube'
_diffrn_radiation_type MoK\a
_diffrn_radiation_wavelength 0.71073
_diffrn_reflns_av_R_equivalents 0.0566
_diffrn_reflns_av_sigmaI/netI 0.0977
_diffrn_reflns_limit_h_max 14
_diffrn_reflns_limit_h_min -14
_diffrn_reflns_limit_k_max 16
_diffrn_reflns_limit_k_min -20
_diffrn_reflns_limit_l_max 38
_diffrn_reflns_limit_l_min -38
_diffrn_reflns_number 10885
_diffrn_reflns_theta_full 25.00
_diffrn_reflns_theta_max 29.89
_diffrn_reflns_theta_min 2.28
_exptl_absorpt_coefficient_mu 0.841
_exptl_absorpt_correction_T_max 0.8236
_exptl_absorpt_correction_T_min 0.6882
_exptl_absorpt_correction_type multi-scan
_exptl_absorpt_process_details HKL2000
_exptl_crystal_colour colourless
_exptl_crystal_density_diffrn 1.393
_exptl_crystal_density_method 'not measured'
_exptl_crystal_description plate
_exptl_crystal_F_000 2336
_exptl_crystal_size_max 0.48
_exptl_crystal_size_mid 0.32
_exptl_crystal_size_min 0.24
_refine_diff_density_max 1.558
_refine_diff_density_min -1.319
_refine_diff_density_rms 0.128
_refine_ls_extinction_method none
_refine_ls_goodness_of_fit_ref 0.967
_refine_ls_hydrogen_treatment constr
_refine_ls_matrix_type full
_refine_ls_number_parameters 283
_refine_ls_number_reflns 6045
_refine_ls_number_restraints 0
_refine_ls_restrained_S_all 0.967
_refine_ls_R_factor_all 0.1230
_refine_ls_R_factor_gt 0.0537
_refine_ls_shift/su_max 0.000
_refine_ls_shift/su_mean 0.000
_refine_ls_structure_factor_coef Fsqd
_refine_ls_weighting_details 'calc w=1/[\s^2^(Fo^2^)+(0.0916P)^2^+0.0000P] where P=(Fo^2^+2Fc^2^)/3'
_refine_ls_weighting_scheme calc
_refine_ls_wR_factor_gt 0.1305
_refine_ls_wR_factor_ref 0.1602
_reflns_number_gt 3303
_reflns_number_total 6045
_reflns_threshold_expression >2sigma(I)
_cod_data_source_file reformated.cif
_cod_data_source_block shelxl
_cod_depositor_comments
;
The following automatic conversions were performed:
'_symmetry_cell_setting' value 'Orthorhombic' changed to 'orthorhombic'
according to '/home/saulius/struct/CIF-dictionaries/cif_core.dic'
dictionary named 'cif_core.dic' version 2.4.1 from 2010-06-29.

Automatic conversion script
Id: cif_fix_enum 1527 2010-12-29 10:47:43Z saulius 
;
_cod_database_code 4101587

loop_
_symmetry_equiv_pos_as_xyz
'x, y, z'
'-x+1/2, -y, z+1/2'
'x+1/2, -y+1/2, -z'
'-x, y+1/2, -z+1/2'
'-x, -y, -z'
'x-1/2, y, -z-1/2'
'-x-1/2, y-1/2, z'
'x, -y-1/2, z-1/2'

loop_
_atom_site_label
_atom_site_type_symbol
_atom_site_fract_x
_atom_site_fract_y
_atom_site_fract_z
_atom_site_U_iso_or_equiv
_atom_site_adp_type
_atom_site_occupancy
_atom_site_symmetry_multiplicity
_atom_site_calc_flag
_atom_site_refinement_flags
_atom_site_disorder_assembly
_atom_site_disorder_group
Pd1 Pd 0.59840(3) 0.38187(2) 0.117255(11) 0.02789(15) Uani 1 1 d . . .
P1 P 0.43171(12) 0.35941(8) 0.16103(4) 0.0288(3) Uani 1 1 d . . .
P2 P 0.78722(12) 0.38852(7) 0.08614(4) 0.0284(3) Uani 1 1 d . . .
O1 O 0.5211(3) 0.4655(2) 0.07141(12) 0.0466(10) Uani 1 1 d . . .
H1 H 0.4482 0.4733 0.0778 0.056 Uiso 1 1 calc R . .
O2 O 0.9422(5) 0.1081(3) 0.0168(2) 0.105(2) Uani 1 1 d . . .
H2A H 0.9707 0.1110 -0.0088 0.126 Uiso 1 1 d R . .
H2B H 0.9816 0.1130 0.0449 0.126 Uiso 1 1 d R . .
O3 O 0.0524(12) 0.1342(6) 0.0912(5) 0.272(7) Uani 1 1 d . . .
H3A H 0.1269 0.1376 0.0960 0.326 Uiso 1 1 d R . .
H3B H -0.0122 0.1523 0.1093 0.326 Uiso 1 1 d R . .
C1 C 0.6775(4) 0.2974(3) 0.15860(15) 0.0277(11) Uani 1 1 d . . .
C2 C 0.6148(4) 0.2624(3) 0.19470(15) 0.0288(11) Uani 1 1 d . . .
C3 C 0.6695(5) 0.2019(3) 0.22138(16) 0.0321(11) Uani 1 1 d . . .
H3 H 0.6257 0.1785 0.2454 0.039 Uiso 1 1 calc R . .
C4 C 0.7855(5) 0.1751(3) 0.21381(16) 0.0348(12) Uani 1 1 d . . .
H4 H 0.8212 0.1335 0.2325 0.042 Uiso 1 1 calc R . .
C5 C 0.8500(5) 0.2086(3) 0.17911(16) 0.0333(12) Uani 1 1 d . . .
H5 H 0.9309 0.1910 0.1742 0.040 Uiso 1 1 calc R . .
C6 C 0.7966(4) 0.2688(3) 0.15104(15) 0.0296(11) Uani 1 1 d . . .
C7 C 0.4915(5) 0.2937(3) 0.20632(16) 0.0346(12) Uani 1 1 d . . .
H7A H 0.4952 0.3279 0.2337 0.041 Uiso 1 1 calc R . .
H7B H 0.4373 0.2446 0.2116 0.041 Uiso 1 1 calc R . .
C8 C 0.8655(5) 0.2988(3) 0.11125(16) 0.0358(12) Uani 1 1 d . . .
H8A H 0.8727 0.2517 0.0897 0.043 Uiso 1 1 calc R . .
H8B H 0.9478 0.3163 0.1201 0.043 Uiso 1 1 calc R . .
C9 C 0.3695(5) 0.4547(3) 0.19060(16) 0.0363(12) Uani 1 1 d . . .
C10 C 0.4806(6) 0.5036(3) 0.20614(19) 0.0553(17) Uani 1 1 d . . .
H10A H 0.4553 0.5531 0.2235 0.066 Uiso 1 1 calc R . .
H10B H 0.5270 0.5228 0.1805 0.066 Uiso 1 1 calc R . .
H10C H 0.5310 0.4662 0.2244 0.066 Uiso 1 1 calc R . .
C11 C 0.2964(6) 0.5117(4) 0.1599(2) 0.0625(19) Uani 1 1 d . . .
H11A H 0.2764 0.5650 0.1751 0.075 Uiso 1 1 calc R . .
H11B H 0.2220 0.4824 0.1513 0.075 Uiso 1 1 calc R . .
H11C H 0.3440 0.5245 0.1334 0.075 Uiso 1 1 calc R . .
C12 C 0.2899(5) 0.4323(4) 0.23047(17) 0.0470(14) Uani 1 1 d . . .
H12A H 0.2704 0.4844 0.2468 0.056 Uiso 1 1 calc R . .
H12B H 0.3333 0.3928 0.2498 0.056 Uiso 1 1 calc R . .
H12C H 0.2153 0.4054 0.2202 0.056 Uiso 1 1 calc R . .
C13 C 0.3131(5) 0.2938(3) 0.13370(16) 0.0341(12) Uani 1 1 d . . .
C14 C 0.2751(5) 0.3351(3) 0.09013(15) 0.0420(13) Uani 1 1 d . . .
H14A H 0.2103 0.3015 0.0767 0.050 Uiso 1 1 calc R . .
H14B H 0.3443 0.3372 0.0701 0.050 Uiso 1 1 calc R . .
H14C H 0.2463 0.3932 0.0958 0.050 Uiso 1 1 calc R . .
C15 C 0.2019(5) 0.2772(3) 0.16224(17) 0.0415(13) Uani 1 1 d . . .
H15A H 0.1514 0.2338 0.1482 0.050 Uiso 1 1 calc R . .
H15B H 0.1558 0.3302 0.1655 0.050 Uiso 1 1 calc R . .
H15C H 0.2274 0.2571 0.1914 0.050 Uiso 1 1 calc R . .
C16 C 0.3740(5) 0.2079(3) 0.12282(18) 0.0431(14) Uani 1 1 d . . .
H16A H 0.3168 0.1712 0.1071 0.052 Uiso 1 1 calc R . .
H16B H 0.3990 0.1799 0.1502 0.052 Uiso 1 1 calc R . .
H16C H 0.4449 0.2179 0.1042 0.052 Uiso 1 1 calc R . .
C17 C 0.8682(5) 0.4873(3) 0.10424(17) 0.0339(12) Uani 1 1 d . . .
C18 C 0.9935(5) 0.4960(3) 0.08359(18) 0.0454(14) Uani 1 1 d . . .
H18A H 1.0357 0.5444 0.0970 0.054 Uiso 1 1 calc R . .
H18B H 0.9855 0.5055 0.0518 0.054 Uiso 1 1 calc R . .
H18C H 1.0396 0.4437 0.0888 0.054 Uiso 1 1 calc R . .
C19 C 0.8825(5) 0.4801(4) 0.15476(17) 0.0465(14) Uani 1 1 d . . .
H19A H 0.9209 0.5319 0.1662 0.056 Uiso 1 1 calc R . .
H19B H 0.9327 0.4306 0.1618 0.056 Uiso 1 1 calc R . .
H19C H 0.8029 0.4733 0.1684 0.056 Uiso 1 1 calc R . .
C20 C 0.7920(5) 0.5663(3) 0.09397(19) 0.0441(14) Uani 1 1 d . . .
H20A H 0.8287 0.6164 0.1079 0.053 Uiso 1 1 calc R . .
H20B H 0.7103 0.5583 0.1055 0.053 Uiso 1 1 calc R . .
H20C H 0.7885 0.5748 0.0620 0.053 Uiso 1 1 calc R . .
C21 C 0.7998(5) 0.3666(3) 0.02544(16) 0.0347(12) Uani 1 1 d . . .
C22 C 0.7115(5) 0.2942(3) 0.01650(18) 0.0459(14) Uani 1 1 d . . .
H22A H 0.7075 0.2834 -0.0153 0.055 Uiso 1 1 calc R . .
H22B H 0.6313 0.3101 0.0273 0.055 Uiso 1 1 calc R . .
H22C H 0.7388 0.2426 0.0317 0.055 Uiso 1 1 calc R . .
C23 C 0.7625(5) 0.4446(3) -0.00086(17) 0.0427(14) Uani 1 1 d . . .
H23A H 0.7572 0.4297 -0.0322 0.051 Uiso 1 1 calc R . .
H23B H 0.8225 0.4898 0.0032 0.051 Uiso 1 1 calc R . .
H23C H 0.6837 0.4646 0.0095 0.051 Uiso 1 1 calc R . .
C24 C 0.9262(5) 0.3381(3) 0.01134(17) 0.0423(14) Uani 1 1 d . . .
H24A H 0.9263 0.3255 -0.0203 0.051 Uiso 1 1 calc R . .
H24B H 0.9489 0.2867 0.0278 0.051 Uiso 1 1 calc R . .
H24C H 0.9841 0.3836 0.0175 0.051 Uiso 1 1 calc R . .

loop_
_atom_site_aniso_label
_atom_site_aniso_U_11
_atom_site_aniso_U_22
_atom_site_aniso_U_33
_atom_site_aniso_U_23
_atom_site_aniso_U_13
_atom_site_aniso_U_12
Pd1 0.0278(3) 0.0256(2) 0.0303(2) 0.00468(14) 0.00253(16) 0.00133(15)
P1 0.0306(8) 0.0262(7) 0.0298(7) 0.0002(5) 0.0023(5) 0.0004(5)
P2 0.0299(8) 0.0266(7) 0.0287(6) 0.0028(5) 0.0025(5) -0.0001(5)
O1 0.033(2) 0.051(2) 0.056(2) 0.0216(18) 0.0016(19) 0.0048(17)
O2 0.082(4) 0.081(4) 0.153(6) 0.053(4) 0.001(4) 0.000(3)
O3 0.258(14) 0.158(9) 0.399(18) -0.101(10) 0.164(13) -0.021(8)
C1 0.028(3) 0.025(3) 0.029(3) 0.0016(18) -0.002(2) -0.0007(19)
C2 0.029(3) 0.027(3) 0.031(3) -0.0026(19) -0.003(2) -0.0031(19)
C3 0.036(3) 0.031(3) 0.030(3) 0.006(2) 0.000(2) -0.004(2)
C4 0.041(4) 0.023(3) 0.041(3) 0.007(2) -0.008(3) -0.001(2)
C5 0.031(3) 0.030(3) 0.039(3) -0.001(2) -0.004(2) 0.000(2)
C6 0.037(3) 0.015(2) 0.037(3) -0.0020(18) -0.002(2) -0.0041(18)
C7 0.033(3) 0.038(3) 0.032(3) 0.005(2) 0.003(2) 0.004(2)
C8 0.032(3) 0.034(3) 0.041(3) 0.006(2) 0.004(2) 0.004(2)
C9 0.043(3) 0.029(3) 0.037(3) -0.007(2) 0.000(2) 0.004(2)
C10 0.056(4) 0.048(4) 0.063(4) -0.025(3) 0.010(3) -0.016(3)
C11 0.081(5) 0.045(4) 0.061(4) -0.010(3) -0.006(4) 0.033(3)
C12 0.040(4) 0.056(4) 0.045(3) -0.016(3) 0.009(3) 0.004(3)
C13 0.032(3) 0.035(3) 0.035(3) -0.006(2) 0.002(2) -0.005(2)
C14 0.043(3) 0.054(3) 0.029(3) -0.008(2) -0.006(3) -0.008(3)
C15 0.034(3) 0.044(3) 0.046(3) -0.005(2) 0.003(3) -0.010(2)
C16 0.047(4) 0.036(3) 0.046(3) -0.010(2) 0.010(3) -0.005(2)
C17 0.029(3) 0.036(3) 0.036(3) -0.003(2) 0.001(2) -0.005(2)
C18 0.037(3) 0.037(3) 0.062(4) -0.001(3) 0.004(3) -0.012(2)
C19 0.049(4) 0.059(4) 0.031(3) -0.013(2) 0.001(3) -0.007(3)
C20 0.037(4) 0.027(3) 0.068(4) -0.004(2) -0.001(3) 0.002(2)
C21 0.039(3) 0.035(3) 0.030(3) -0.001(2) 0.006(2) 0.000(2)
C22 0.043(4) 0.050(3) 0.045(3) -0.010(2) -0.002(3) -0.005(3)
C23 0.045(4) 0.051(3) 0.032(3) 0.004(2) 0.002(3) 0.006(3)
C24 0.053(4) 0.037(3) 0.037(3) 0.000(2) 0.010(3) 0.004(2)

loop_
_atom_type_symbol
_atom_type_description
_atom_type_scat_dispersion_real
_atom_type_scat_dispersion_imag
_atom_type_scat_source
C C 0.0033 0.0016 'International Tables Vol C Tables 4.2.6.8 and 6.1.1.4'
H H 0.0000 0.0000 'International Tables Vol C Tables 4.2.6.8 and 6.1.1.4'
Pd Pd -0.9988 1.0072 'International Tables Vol C Tables 4.2.6.8 and 6.1.1.4'
P P 0.1023 0.0942 'International Tables Vol C Tables 4.2.6.8 and 6.1.1.4'
O O 0.0106 0.0060 'International Tables Vol C Tables 4.2.6.8 and 6.1.1.4'

loop_
_geom_angle_atom_site_label_1
_geom_angle_atom_site_label_2
_geom_angle_atom_site_label_3
_geom_angle
_geom_angle_site_symmetry_1
_geom_angle_site_symmetry_3
_geom_angle_publ_flag
C1 Pd1 O1 176.68(17) . . ?
C1 Pd1 P2 83.63(14) . . ?
O1 Pd1 P2 94.13(10) . . ?
C1 Pd1 P1 83.73(14) . . ?
O1 Pd1 P1 98.62(11) . . ?
P2 Pd1 P1 167.06(5) . . ?
C7 P1 C13 106.0(2) . . ?
C7 P1 C9 102.9(2) . . ?
C13 P1 C9 113.1(2) . . ?
C7 P1 Pd1 103.09(17) . . ?
C13 P1 Pd1 113.25(16) . . ?
C9 P1 Pd1 116.68(17) . . ?
C8 P2 C17 106.8(2) . . ?
C8 P2 C21 103.5(2) . . ?
C17 P2 C21 113.8(2) . . ?
C8 P2 Pd1 103.17(17) . . ?
C17 P2 Pd1 110.73(17) . . ?
C21 P2 Pd1 117.48(18) . . ?
Pd1 O1 H1 109.5 . . ?
H2A O2 H2B 130.2 . . ?
H3A O3 H3B 128.7 . . ?
C2 C1 C6 117.6(4) . . ?
C2 C1 Pd1 121.5(4) . . ?
C6 C1 Pd1 120.8(3) . . ?
C3 C2 C1 120.3(5) . . ?
C3 C2 C7 119.2(4) . . ?
C1 C2 C7 120.4(4) . . ?
C4 C3 C2 121.5(5) . . ?
C4 C3 H3 119.3 . . ?
C2 C3 H3 119.3 . . ?
C3 C4 C5 119.8(5) . . ?
C3 C4 H4 120.1 . . ?
C5 C4 H4 120.1 . . ?
C4 C5 C6 120.1(5) . . ?
C4 C5 H5 120.0 . . ?
C6 C5 H5 120.0 . . ?
C5 C6 C1 120.7(4) . . ?
C5 C6 C8 118.8(4) . . ?
C1 C6 C8 120.4(4) . . ?
C2 C7 P1 109.7(3) . . ?
C2 C7 H7A 109.7 . . ?
P1 C7 H7A 109.7 . . ?
C2 C7 H7B 109.7 . . ?
P1 C7 H7B 109.7 . . ?
H7A C7 H7B 108.2 . . ?
C6 C8 P2 109.5(3) . . ?
C6 C8 H8A 109.8 . . ?
P2 C8 H8A 109.8 . . ?
C6 C8 H8B 109.8 . . ?
P2 C8 H8B 109.8 . . ?
H8A C8 H8B 108.2 . . ?
C11 C9 C10 108.8(5) . . ?
C11 C9 C12 108.0(5) . . ?
C10 C9 C12 109.6(4) . . ?
C11 C9 P1 111.8(4) . . ?
C10 C9 P1 104.6(4) . . ?
C12 C9 P1 113.9(4) . . ?
C9 C10 H10A 109.5 . . ?
C9 C10 H10B 109.5 . . ?
H10A C10 H10B 109.5 . . ?
C9 C10 H10C 109.5 . . ?
H10A C10 H10C 109.5 . . ?
H10B C10 H10C 109.5 . . ?
C9 C11 H11A 109.5 . . ?
C9 C11 H11B 109.5 . . ?
H11A C11 H11B 109.5 . . ?
C9 C11 H11C 109.5 . . ?
H11A C11 H11C 109.5 . . ?
H11B C11 H11C 109.5 . . ?
C9 C12 H12A 109.5 . . ?
C9 C12 H12B 109.5 . . ?
H12A C12 H12B 109.5 . . ?
C9 C12 H12C 109.5 . . ?
H12A C12 H12C 109.5 . . ?
H12B C12 H12C 109.5 . . ?
C15 C13 C14 109.8(4) . . ?
C15 C13 C16 109.0(4) . . ?
C14 C13 C16 107.8(4) . . ?
C15 C13 P1 114.3(3) . . ?
C14 C13 P1 110.1(3) . . ?
C16 C13 P1 105.6(4) . . ?
C13 C14 H14A 109.5 . . ?
C13 C14 H14B 109.5 . . ?
H14A C14 H14B 109.5 . . ?
C13 C14 H14C 109.5 . . ?
H14A C14 H14C 109.5 . . ?
H14B C14 H14C 109.5 . . ?
C13 C15 H15A 109.5 . . ?
C13 C15 H15B 109.5 . . ?
H15A C15 H15B 109.5 . . ?
C13 C15 H15C 109.5 . . ?
H15A C15 H15C 109.5 . . ?
H15B C15 H15C 109.5 . . ?
C13 C16 H16A 109.5 . . ?
C13 C16 H16B 109.5 . . ?
H16A C16 H16B 109.5 . . ?
C13 C16 H16C 109.5 . . ?
H16A C16 H16C 109.5 . . ?
H16B C16 H16C 109.5 . . ?
C18 C17 C20 110.2(4) . . ?
C18 C17 C19 108.6(4) . . ?
C20 C17 C19 108.5(4) . . ?
C18 C17 P2 112.9(3) . . ?
C20 C17 P2 110.2(4) . . ?
C19 C17 P2 106.2(3) . . ?
C17 C18 H18A 109.5 . . ?
C17 C18 H18B 109.5 . . ?
H18A C18 H18B 109.5 . . ?
C17 C18 H18C 109.5 . . ?
H18A C18 H18C 109.5 . . ?
H18B C18 H18C 109.5 . . ?
C17 C19 H19A 109.5 . . ?
C17 C19 H19B 109.5 . . ?
H19A C19 H19B 109.5 . . ?
C17 C19 H19C 109.5 . . ?
H19A C19 H19C 109.5 . . ?
H19B C19 H19C 109.5 . . ?
C17 C20 H20A 109.5 . . ?
C17 C20 H20B 109.5 . . ?
H20A C20 H20B 109.5 . . ?
C17 C20 H20C 109.5 . . ?
H20A C20 H20C 109.5 . . ?
H20B C20 H20C 109.5 . . ?
C23 C21 C22 109.4(5) . . ?
C23 C21 C24 109.8(4) . . ?
C22 C21 C24 108.7(4) . . ?
C23 C21 P2 110.3(3) . . ?
C22 C21 P2 105.3(3) . . ?
C24 C21 P2 113.3(4) . . ?
C21 C22 H22A 109.5 . . ?
C21 C22 H22B 109.5 . . ?
H22A C22 H22B 109.5 . . ?
C21 C22 H22C 109.5 . . ?
H22A C22 H22C 109.5 . . ?
H22B C22 H22C 109.5 . . ?
C21 C23 H23A 109.5 . . ?
C21 C23 H23B 109.5 . . ?
H23A C23 H23B 109.5 . . ?
C21 C23 H23C 109.5 . . ?
H23A C23 H23C 109.5 . . ?
H23B C23 H23C 109.5 . . ?
C21 C24 H24A 109.5 . . ?
C21 C24 H24B 109.5 . . ?
H24A C24 H24B 109.5 . . ?
C21 C24 H24C 109.5 . . ?
H24A C24 H24C 109.5 . . ?
H24B C24 H24C 109.5 . . ?

loop_
_geom_bond_atom_site_label_1
_geom_bond_atom_site_label_2
_geom_bond_distance
_geom_bond_site_symmetry_2
_geom_bond_publ_flag
Pd1 C1 2.024(4) . ?
Pd1 O1 2.094(3) . ?
Pd1 P2 2.2991(13) . ?
Pd1 P1 2.3027(13) . ?
P1 C7 1.841(5) . ?
P1 C13 1.864(5) . ?
P1 C9 1.874(5) . ?
P2 C8 1.821(5) . ?
P2 C17 1.873(5) . ?
P2 C21 1.877(5) . ?
O1 H1 0.8400 . ?
O2 H2A 0.8399 . ?
O2 H2B 0.9600 . ?
O3 H3A 0.8400 . ?
O3 H3B 0.9461 . ?
C1 C2 1.408(6) . ?
C1 C6 1.413(7) . ?
C2 C3 1.386(6) . ?
C2 C7 1.495(7) . ?
C3 C4 1.373(7) . ?
C3 H3 0.9500 . ?
C4 C5 1.377(7) . ?
C4 H4 0.9500 . ?
C5 C6 1.403(6) . ?
C5 H5 0.9500 . ?
C6 C8 1.504(6) . ?
C7 H7A 0.9900 . ?
C7 H7B 0.9900 . ?
C8 H8A 0.9900 . ?
C8 H8B 0.9900 . ?
C9 C11 1.525(7) . ?
C9 C10 1.526(7) . ?
C9 C12 1.537(7) . ?
C10 H10A 0.9800 . ?
C10 H10B 0.9800 . ?
C10 H10C 0.9800 . ?
C11 H11A 0.9800 . ?
C11 H11B 0.9800 . ?
C11 H11C 0.9800 . ?
C12 H12A 0.9800 . ?
C12 H12B 0.9800 . ?
C12 H12C 0.9800 . ?
C13 C15 1.529(7) . ?
C13 C14 1.531(7) . ?
C13 C16 1.544(7) . ?
C14 H14A 0.9800 . ?
C14 H14B 0.9800 . ?
C14 H14C 0.9800 . ?
C15 H15A 0.9800 . ?
C15 H15B 0.9800 . ?
C15 H15C 0.9800 . ?
C16 H16A 0.9800 . ?
C16 H16B 0.9800 . ?
C16 H16C 0.9800 . ?
C17 C18 1.530(7) . ?
C17 C20 1.532(7) . ?
C17 C19 1.544(7) . ?
C18 H18A 0.9800 . ?
C18 H18B 0.9800 . ?
C18 H18C 0.9800 . ?
C19 H19A 0.9800 . ?
C19 H19B 0.9800 . ?
C19 H19C 0.9800 . ?
C20 H20A 0.9800 . ?
C20 H20B 0.9800 . ?
C20 H20C 0.9800 . ?
C21 C23 1.518(7) . ?
C21 C22 1.524(7) . ?
C21 C24 1.532(7) . ?
C22 H22A 0.9800 . ?
C22 H22B 0.9800 . ?
C22 H22C 0.9800 . ?
C23 H23A 0.9800 . ?
C23 H23B 0.9800 . ?
C23 H23C 0.9800 . ?
C24 H24A 0.9800 . ?
C24 H24B 0.9800 . ?
C24 H24C 0.9800 . ?

loop_
_geom_torsion_atom_site_label_1
_geom_torsion_atom_site_label_2
_geom_torsion_atom_site_label_3
_geom_torsion_atom_site_label_4
_geom_torsion
_geom_torsion_site_symmetry_1
_geom_torsion_site_symmetry_2
_geom_torsion_site_symmetry_3
_geom_torsion_site_symmetry_4
_geom_torsion_publ_flag
C1 Pd1 P1 C7 7.4(2) . . . . ?
O1 Pd1 P1 C7 -175.0(2) . . . . ?
P2 Pd1 P1 C7 -5.1(3) . . . . ?
C1 Pd1 P1 C13 -106.7(2) . . . . ?
O1 Pd1 P1 C13 70.9(2) . . . . ?
P2 Pd1 P1 C13 -119.3(3) . . . . ?
C1 Pd1 P1 C9 119.3(2) . . . . ?
O1 Pd1 P1 C9 -63.1(2) . . . . ?
P2 Pd1 P1 C9 106.7(3) . . . . ?
C1 Pd1 P2 C8 12.0(2) . . . . ?
O1 Pd1 P2 C8 -165.5(2) . . . . ?
P1 Pd1 P2 C8 24.6(3) . . . . ?
C1 Pd1 P2 C17 -101.9(2) . . . . ?
O1 Pd1 P2 C17 80.5(2) . . . . ?
P1 Pd1 P2 C17 -89.4(3) . . . . ?
C1 Pd1 P2 C21 125.0(2) . . . . ?
O1 Pd1 P2 C21 -52.5(2) . . . . ?
P1 Pd1 P2 C21 137.6(2) . . . . ?
P2 Pd1 C1 C2 175.2(4) . . . . ?
P1 Pd1 C1 C2 -2.0(4) . . . . ?
P2 Pd1 C1 C6 -7.4(3) . . . . ?
P1 Pd1 C1 C6 175.4(4) . . . . ?
C6 C1 C2 C3 -0.2(7) . . . . ?
Pd1 C1 C2 C3 177.2(3) . . . . ?
C6 C1 C2 C7 176.1(4) . . . . ?
Pd1 C1 C2 C7 -6.4(6) . . . . ?
C1 C2 C3 C4 0.6(7) . . . . ?
C7 C2 C3 C4 -175.8(4) . . . . ?
C2 C3 C4 C5 0.1(7) . . . . ?
C3 C4 C5 C6 -1.2(7) . . . . ?
C4 C5 C6 C1 1.6(7) . . . . ?
C4 C5 C6 C8 -174.9(4) . . . . ?
C2 C1 C6 C5 -0.9(7) . . . . ?
Pd1 C1 C6 C5 -178.3(3) . . . . ?
C2 C1 C6 C8 175.6(4) . . . . ?
Pd1 C1 C6 C8 -1.8(6) . . . . ?
C3 C2 C7 P1 -170.9(4) . . . . ?
C1 C2 C7 P1 12.7(6) . . . . ?
C13 P1 C7 C2 107.1(4) . . . . ?
C9 P1 C7 C2 -133.9(4) . . . . ?
Pd1 P1 C7 C2 -12.1(4) . . . . ?
C5 C6 C8 P2 -170.6(4) . . . . ?
C1 C6 C8 P2 12.8(6) . . . . ?
C17 P2 C8 C6 100.9(4) . . . . ?
C21 P2 C8 C6 -138.8(4) . . . . ?
Pd1 P2 C8 C6 -15.8(4) . . . . ?
C7 P1 C9 C11 -170.7(4) . . . . ?
C13 P1 C9 C11 -56.7(5) . . . . ?
Pd1 P1 C9 C11 77.3(4) . . . . ?
C7 P1 C9 C10 71.8(4) . . . . ?
C13 P1 C9 C10 -174.3(4) . . . . ?
Pd1 P1 C9 C10 -40.2(4) . . . . ?
C7 P1 C9 C12 -47.9(4) . . . . ?
C13 P1 C9 C12 66.1(4) . . . . ?
Pd1 P1 C9 C12 -159.9(3) . . . . ?
C7 P1 C13 C15 67.1(4) . . . . ?
C9 P1 C13 C15 -44.9(4) . . . . ?
Pd1 P1 C13 C15 179.4(3) . . . . ?
C7 P1 C13 C14 -168.8(4) . . . . ?
C9 P1 C13 C14 79.2(4) . . . . ?
Pd1 P1 C13 C14 -56.5(4) . . . . ?
C7 P1 C13 C16 -52.6(4) . . . . ?
C9 P1 C13 C16 -164.7(3) . . . . ?
Pd1 P1 C13 C16 59.7(4) . . . . ?
C8 P2 C17 C18 69.7(4) . . . . ?
C21 P2 C17 C18 -43.8(4) . . . . ?
Pd1 P2 C17 C18 -178.7(3) . . . . ?
C8 P2 C17 C20 -166.5(3) . . . . ?
C21 P2 C17 C20 80.0(4) . . . . ?
Pd1 P2 C17 C20 -54.9(4) . . . . ?
C8 P2 C17 C19 -49.2(4) . . . . ?
C21 P2 C17 C19 -162.7(3) . . . . ?
Pd1 P2 C17 C19 62.4(4) . . . . ?
C8 P2 C21 C23 -168.0(4) . . . . ?
C17 P2 C21 C23 -52.5(4) . . . . ?
Pd1 P2 C21 C23 79.2(4) . . . . ?
C8 P2 C21 C22 74.1(4) . . . . ?
C17 P2 C21 C22 -170.4(3) . . . . ?
Pd1 P2 C21 C22 -38.7(4) . . . . ?
C8 P2 C21 C24 -44.5(4) . . . . ?
C17 P2 C21 C24 71.0(4) . . . . ?
Pd1 P2 C21 C24 -157.3(3) . . . . ?
